data_7016936
loop_
_publ_author_name
'Meker, Sigalit'
'Manna, Cesar M.'
'Peri, Dani'
'Tshuva, Edit Y.'

_publ_section_title
;
 Major impact of N-methylation on cytotoxicity and hydrolysis of salan
 Ti(IV) complexes: sterics and electronics are intertwined.
;
_journal_issue 38
_journal_name_full 'Dalton transactions (Cambridge, England : 2003)'
_journal_page_first 9802
_journal_page_last 9809
_journal_paper_doi 10.1039/c1dt11108f
_journal_volume 40
_journal_year 2011
_chemical_formula_moiety 'C42 H56 N4 O6 Ti2, C4 H8 O'
_chemical_formula_sum 'C46 H64 N4 O7 Ti2'
_chemical_formula_weight 880.81
_chemical_name_systematic
;
?
;
_space_group_IT_number 2
_symmetry_cell_setting triclinic
_symmetry_space_group_name_Hall '-P 1'
_symmetry_space_group_name_H-M 'P -1'
_atom_sites_solution_hydrogens geom
_atom_sites_solution_primary direct
_atom_sites_solution_secondary difmap
_audit_creation_method SHELXL-97
_cell_angle_alpha 66.685(2)
_cell_angle_beta 84.776(3)
_cell_angle_gamma 83.530(3)
_cell_formula_units_Z 1
_cell_length_a 6.9826(10)
_cell_length_b 12.7055(18)
_cell_length_c 14.613(2)
_cell_measurement_temperature 293(2)
_cell_volume 1181.4(3)
_computing_cell_refinement 'Bruker SMART'
_computing_data_collection 'Bruker SMART'
_computing_data_reduction 'Bruker SAINT'
_computing_molecular_graphics 'Bruker SHELXTL'
_computing_publication_material 'Bruker SHELXTL'
_computing_structure_refinement 'SHELXL-97 (Sheldrick, 1997)'
_computing_structure_solution 'SHELXS-97 (Sheldrick, 1990)'
_diffrn_ambient_temperature 293(2)
_diffrn_measured_fraction_theta_full 0.958
_diffrn_measured_fraction_theta_max 0.958
_diffrn_measurement_device_type 'CCD area detector'
_diffrn_measurement_method 'phi and omega scans'
_diffrn_radiation_monochromator graphite
_diffrn_radiation_source 'fine-focus sealed tube'
_diffrn_radiation_type MoK\a
_diffrn_radiation_wavelength 0.71073
_diffrn_reflns_av_R_equivalents 0.0193
_diffrn_reflns_av_sigmaI/netI 0.0233
_diffrn_reflns_limit_h_max 9
_diffrn_reflns_limit_h_min -9
_diffrn_reflns_limit_k_max 16
_diffrn_reflns_limit_k_min -16
_diffrn_reflns_limit_l_max 19
_diffrn_reflns_limit_l_min -19
_diffrn_reflns_number 13613
_diffrn_reflns_theta_full 28.01
_diffrn_reflns_theta_max 28.01
_diffrn_reflns_theta_min 2.86
_exptl_absorpt_coefficient_mu 0.389
_exptl_absorpt_correction_type none
_exptl_crystal_colour 'pale yellow'
_exptl_crystal_density_diffrn 1.238
_exptl_crystal_density_method 'not measured'
_exptl_crystal_description shapeless
_exptl_crystal_F_000 468
_exptl_crystal_size_max 0.32
_exptl_crystal_size_mid 0.32
_exptl_crystal_size_min 0.25
_refine_diff_density_max 0.638
_refine_diff_density_min -0.303
_refine_diff_density_rms 0.086
_refine_ls_extinction_method none
_refine_ls_goodness_of_fit_ref 1.156
_refine_ls_hydrogen_treatment mixed
_refine_ls_matrix_type full
_refine_ls_number_parameters 298
_refine_ls_number_reflns 5470
_refine_ls_number_restraints 0
_refine_ls_restrained_S_all 1.156
_refine_ls_R_factor_all 0.0518
_refine_ls_R_factor_gt 0.0507
_refine_ls_shift/su_max 0.001
_refine_ls_shift/su_mean 0.000
_refine_ls_structure_factor_coef Fsqd
_refine_ls_weighting_details 'calc w=1/[\s^2^(Fo^2^)+(0.0824P)^2^+0.9986P] where P=(Fo^2^+2Fc^2^)/3'
_refine_ls_weighting_scheme calc
_refine_ls_wR_factor_gt 0.1548
_refine_ls_wR_factor_ref 0.1556
_reflns_number_gt 5301
_reflns_number_total 5470
_reflns_threshold_expression >2sigma(I)
_cod_data_source_file c1dt11108f.txt
_cod_data_source_block L22Ti2(m-O)2
_cod_depositor_comments
;
The following automatic conversions were performed:

'_symmetry_cell_setting' value 'Triclinic' changed to 'triclinic'
according to /home/saulius/struct/CIF-dictionaries/cif_core.dic
dictionary named 'cif_core.dic' version 2.4.1 from 2010-06-29.

Automatic conversion script
Id: cif_fix_values 1715 2011-07-08 13:25:40Z adriana 
;
_cod_original_sg_symbol_H-M P-1
_cod_database_code 7016936

loop_
_symmetry_equiv_pos_as_xyz
'x, y, z'
'-x, -y, -z'

loop_
_atom_site_label
_atom_site_type_symbol
_atom_site_fract_x
_atom_site_fract_y
_atom_site_fract_z
_atom_site_U_iso_or_equiv
_atom_site_adp_type
_atom_site_occupancy
_atom_site_symmetry_multiplicity
_atom_site_calc_flag
_atom_site_refinement_flags
C1 C 0.3420(3) 0.4324(2) 0.79853(16) 0.0250(4) Uani 1 1 d .
C2 C 0.2991(3) 0.3604(2) 0.89816(17) 0.0298(5) Uani 1 1 d .
H2 H 0.2948 0.2821 0.9148 0.036 Uiso 1 1 calc R
C3 C 0.2628(3) 0.4037(2) 0.97285(17) 0.0336(5) Uani 1 1 d .
C4 C 0.2672(3) 0.5218(2) 0.94849(19) 0.0346(5) Uani 1 1 d .
C5 C 0.3096(3) 0.5925(2) 0.84946(18) 0.0312(5) Uani 1 1 d .
H5 H 0.3129 0.6709 0.8329 0.037 Uiso 1 1 calc R
C6 C 0.3473(3) 0.5504(2) 0.77415(17) 0.0267(4) Uani 1 1 d .
C7 C 0.4010(3) 0.62881(19) 0.66902(17) 0.0268(4) Uani 1 1 d .
H7A H 0.2935 0.6412 0.6273 0.032 Uiso 1 1 calc R
H7B H 0.4267 0.7027 0.6680 0.032 Uiso 1 1 calc R
C8 C 0.7489(3) 0.5588(2) 0.68538(17) 0.0284(5) Uani 1 1 d .
H8A H 0.7136 0.5268 0.7562 0.034 Uiso 1 1 calc R
H8B H 0.8039 0.6311 0.6698 0.034 Uiso 1 1 calc R
C9 C 0.8965(3) 0.4766(2) 0.66026(19) 0.0311(5) Uani 1 1 d .
H9A H 0.9438 0.5127 0.5914 0.037 Uiso 1 1 calc R
H9B H 1.0050 0.4585 0.7024 0.037 Uiso 1 1 calc R
C10 C 0.6740(3) 0.19182(19) 0.60796(17) 0.0283(5) Uani 1 1 d .
C11 C 0.6236(4) 0.0916(2) 0.60359(18) 0.0319(5) Uani 1 1 d .
H11 H 0.4975 0.0880 0.5900 0.038 Uiso 1 1 calc R
C12 C 0.7548(4) -0.0038(2) 0.61871(19) 0.0359(5) Uani 1 1 d .
C13 C 0.9449(4) 0.0005(2) 0.6389(2) 0.0416(6) Uani 1 1 d .
C14 C 0.9973(4) 0.1022(2) 0.6405(2) 0.0378(6) Uani 1 1 d .
H14 H 1.1245 0.1058 0.6526 0.045 Uiso 1 1 calc R
C15 C 0.8675(3) 0.1995(2) 0.62480(18) 0.0309(5) Uani 1 1 d .
C16 C 0.9401(3) 0.3093(2) 0.62040(18) 0.0310(5) Uani 1 1 d .
H16A H 1.0663 0.2915 0.6483 0.037 Uiso 1 1 calc R
H16B H 0.9551 0.3616 0.5511 0.037 Uiso 1 1 calc R
C17 C 0.2227(4) 0.3225(3) 1.07929(19) 0.0450(7) Uani 1 1 d .
H17A H 0.2131 0.2468 1.0814 0.068 Uiso 1 1 calc R
H17B H 0.1036 0.3487 1.1049 0.068 Uiso 1 1 calc R
H17C H 0.3259 0.3205 1.1192 0.068 Uiso 1 1 calc R
C18 C 0.2354(4) 0.5726(3) 1.0270(2) 0.0435(6) Uani 1 1 d .
H18A H 0.3428 0.5479 1.0693 0.065 Uiso 1 1 calc R
H18B H 0.1191 0.5472 1.0663 0.065 Uiso 1 1 calc R
H18C H 0.2241 0.6550 0.9950 0.065 Uiso 1 1 calc R
C19 C 0.6918(5) -0.1113(3) 0.6146(3) 0.0540(8) Uani 1 1 d .
H19A H 0.5574 -0.1000 0.6010 0.081 Uiso 1 1 calc R
H19B H 0.7117 -0.1744 0.6775 0.081 Uiso 1 1 calc R
H19C H 0.7661 -0.1282 0.5628 0.081 Uiso 1 1 calc R
C20 C 1.0925(5) -0.1017(3) 0.6567(3) 0.0565(8) Uani 1 1 d .
H20A H 1.2148 -0.0824 0.6679 0.085 Uiso 1 1 calc R
H20B H 1.1050 -0.1215 0.5993 0.085 Uiso 1 1 calc R
H20C H 1.0510 -0.1660 0.7141 0.085 Uiso 1 1 calc R
C21 C 0.7987(4) 0.2932(2) 0.78241(17) 0.0343(5) Uani 1 1 d .
H21A H 0.9259 0.2749 0.8074 0.051 Uiso 1 1 calc R
H21B H 0.7441 0.2235 0.7913 0.051 Uiso 1 1 calc R
H21C H 0.7189 0.3322 0.8182 0.051 Uiso 1 1 calc R
N1 N 0.5744(3) 0.57952(16) 0.62782(14) 0.0235(4) Uani 1 1 d .
H1N H 0.596(4) 0.630(3) 0.567(2) 0.033(7) Uiso 1 1 d .
N2 N 0.8098(3) 0.36819(15) 0.67529(13) 0.0238(4) Uani 1 1 d .
O1 O 0.3239(2) 0.49958(12) 0.51925(10) 0.0215(3) Uani 1 1 d .
O2 O 0.3813(2) 0.38754(13) 0.72904(11) 0.0242(3) Uani 1 1 d .
O3 O 0.5382(2) 0.28072(13) 0.59302(12) 0.0267(3) Uani 1 1 d .
Ti1 Ti 0.51325(5) 0.42634(3) 0.60112(2) 0.01877(13) Uani 1 1 d .
O4 O 0.3588(17) 0.8895(8) 0.8717(9) 0.147(4) Uani 0.50 1 d P
C22 C 0.1902(19) 0.9187(9) 0.9160(10) 0.105(4) Uani 0.50 1 d P
H22A H 0.1801 0.8693 0.9863 0.126 Uiso 0.50 1 calc PR
H22B H 0.0791 0.9117 0.8841 0.126 Uiso 0.50 1 calc PR
C23 C 0.2014(13) 1.0360(7) 0.9028(7) 0.074(2) Uani 0.50 1 d P
H23A H 0.0987 1.0856 0.8624 0.089 Uiso 0.50 1 calc PR
H23B H 0.1915 1.0432 0.9668 0.089 Uiso 0.50 1 calc PR
C24 C 0.3838(12) 1.0650(6) 0.8541(6) 0.0629(18) Uani 0.50 1 d P
H24A H 0.3698 1.1131 0.7841 0.075 Uiso 0.50 1 calc PR
H24B H 0.4475 1.1065 0.8843 0.075 Uiso 0.50 1 calc PR
C25 C 0.4882(17) 0.9635(9) 0.8649(6) 0.089(3) Uani 0.50 1 d P
H25A H 0.5775 0.9736 0.8078 0.107 Uiso 0.50 1 calc PR
H25B H 0.5610 0.9352 0.9246 0.107 Uiso 0.50 1 calc PR

loop_
_atom_site_aniso_label
_atom_site_aniso_U_11
_atom_site_aniso_U_22
_atom_site_aniso_U_33
_atom_site_aniso_U_23
_atom_site_aniso_U_13
_atom_site_aniso_U_12
C1 0.0196(9) 0.0339(11) 0.0223(10) -0.0122(8) -0.0016(7) -0.0006(8)
C2 0.0255(11) 0.0371(12) 0.0248(11) -0.0100(9) -0.0011(8) -0.0030(9)
C3 0.0233(10) 0.0523(15) 0.0238(11) -0.0140(10) -0.0010(8) -0.0002(10)
C4 0.0229(11) 0.0550(15) 0.0320(12) -0.0248(11) -0.0039(9) 0.0033(10)
C5 0.0263(11) 0.0392(12) 0.0333(12) -0.0207(10) -0.0047(9) 0.0035(9)
C6 0.0234(10) 0.0327(11) 0.0256(10) -0.0134(9) -0.0033(8) 0.0013(8)
C7 0.0286(11) 0.0251(10) 0.0282(11) -0.0129(8) -0.0039(8) 0.0026(8)
C8 0.0261(10) 0.0311(11) 0.0306(11) -0.0134(9) -0.0041(8) -0.0056(8)
C9 0.0250(11) 0.0348(12) 0.0354(12) -0.0145(10) -0.0035(9) -0.0049(9)
C10 0.0328(11) 0.0252(10) 0.0262(10) -0.0100(8) -0.0038(8) 0.0026(8)
C11 0.0334(12) 0.0280(11) 0.0356(12) -0.0141(9) 0.0002(9) -0.0023(9)
C12 0.0441(14) 0.0253(11) 0.0375(13) -0.0130(10) 0.0020(11) 0.0002(10)
C13 0.0471(15) 0.0311(12) 0.0449(15) -0.0160(11) -0.0059(12) 0.0104(11)
C14 0.0335(12) 0.0370(13) 0.0407(14) -0.0145(11) -0.0038(10) 0.0056(10)
C15 0.0307(11) 0.0304(11) 0.0291(11) -0.0100(9) -0.0011(9) 0.0009(9)
C16 0.0236(10) 0.0338(12) 0.0326(12) -0.0111(9) -0.0005(9) 0.0020(9)
C17 0.0403(14) 0.0655(19) 0.0250(12) -0.0145(12) 0.0018(10) -0.0018(13)
C18 0.0337(13) 0.0707(19) 0.0368(14) -0.0342(14) -0.0030(10) 0.0044(12)
C19 0.0618(19) 0.0326(14) 0.074(2) -0.0285(14) -0.0054(16) 0.0001(13)
C20 0.0561(19) 0.0388(15) 0.074(2) -0.0257(15) -0.0103(16) 0.0181(13)
C21 0.0353(12) 0.0371(13) 0.0252(11) -0.0062(9) -0.0064(9) -0.0006(10)
N1 0.0248(9) 0.0237(9) 0.0210(8) -0.0077(7) -0.0021(7) -0.0014(7)
N2 0.0231(8) 0.0251(9) 0.0223(8) -0.0080(7) -0.0036(7) -0.0006(7)
O1 0.0185(7) 0.0252(7) 0.0203(7) -0.0084(6) -0.0019(5) -0.0001(5)
O2 0.0253(7) 0.0274(7) 0.0198(7) -0.0087(6) 0.0000(5) -0.0040(6)
O3 0.0270(8) 0.0233(7) 0.0309(8) -0.0118(6) -0.0050(6) 0.0009(6)
Ti1 0.0182(2) 0.0204(2) 0.01755(19) -0.00727(14) -0.00227(13) -0.00043(13)
O4 0.134(8) 0.089(6) 0.206(11) -0.057(7) 0.010(8) 0.019(6)
C22 0.108(9) 0.068(6) 0.115(9) -0.011(6) 0.005(7) -0.021(6)
C23 0.069(5) 0.067(5) 0.083(6) -0.029(4) -0.014(4) 0.014(4)
C24 0.073(5) 0.058(4) 0.061(4) -0.029(3) 0.016(4) -0.010(3)
C25 0.107(8) 0.087(7) 0.045(4) -0.002(4) 0.012(4) 0.007(6)

loop_
_atom_type_symbol
_atom_type_description
_atom_type_scat_dispersion_real
_atom_type_scat_dispersion_imag
_atom_type_scat_source
C C 0.0033 0.0016 'International Tables Vol C Tables 4.2.6.8 and 6.1.1.4'
H H 0.0000 0.0000 'International Tables Vol C Tables 4.2.6.8 and 6.1.1.4'
N N 0.0061 0.0033 'International Tables Vol C Tables 4.2.6.8 and 6.1.1.4'
O O 0.0106 0.0060 'International Tables Vol C Tables 4.2.6.8 and 6.1.1.4'
Ti Ti 0.2776 0.4457 'International Tables Vol C Tables 4.2.6.8 and 6.1.1.4'

loop_
_geom_angle_atom_site_label_1
_geom_angle_atom_site_label_2
_geom_angle_atom_site_label_3
_geom_angle
_geom_angle_site_symmetry_1
_geom_angle_site_symmetry_3
O2 C1 C6 121.15(19) . .
O2 C1 C2 120.0(2) . .
C6 C1 C2 118.8(2) . .
C3 C2 C1 121.6(2) . .
C3 C2 H2 119.2 . .
C1 C2 H2 119.2 . .
C2 C3 C4 119.7(2) . .
C2 C3 C17 119.6(3) . .
C4 C3 C17 120.7(2) . .
C5 C4 C3 118.3(2) . .
C5 C4 C18 119.8(3) . .
C3 C4 C18 121.9(2) . .
C4 C5 C6 122.6(2) . .
C4 C5 H5 118.7 . .
C6 C5 H5 118.7 . .
C5 C6 C1 119.0(2) . .
C5 C6 C7 121.0(2) . .
C1 C6 C7 119.99(19) . .
N1 C7 C6 111.42(18) . .
N1 C7 H7A 109.3 . .
C6 C7 H7A 109.3 . .
N1 C7 H7B 109.3 . .
C6 C7 H7B 109.3 . .
H7A C7 H7B 108.0 . .
N1 C8 C9 110.31(18) . .
N1 C8 H8A 109.6 . .
C9 C8 H8A 109.6 . .
N1 C8 H8B 109.6 . .
C9 C8 H8B 109.6 . .
H8A C8 H8B 108.1 . .
N2 C9 C8 110.62(18) . .
N2 C9 H9A 109.5 . .
C8 C9 H9A 109.5 . .
N2 C9 H9B 109.5 . .
C8 C9 H9B 109.5 . .
H9A C9 H9B 108.1 . .
O3 C10 C11 119.0(2) . .
O3 C10 C15 121.9(2) . .
C11 C10 C15 119.1(2) . .
C10 C11 C12 122.4(2) . .
C10 C11 H11 118.8 . .
C12 C11 H11 118.8 . .
C11 C12 C13 119.4(2) . .
C11 C12 C19 120.3(3) . .
C13 C12 C19 120.4(2) . .
C14 C13 C12 118.4(2) . .
C14 C13 C20 120.4(3) . .
C12 C13 C20 121.2(3) . .
C13 C14 C15 123.0(3) . .
C13 C14 H14 118.5 . .
C15 C14 H14 118.5 . .
C14 C15 C10 117.6(2) . .
C14 C15 C16 119.5(2) . .
C10 C15 C16 122.8(2) . .
N2 C16 C15 113.43(19) . .
N2 C16 H16A 108.9 . .
C15 C16 H16A 108.9 . .
N2 C16 H16B 108.9 . .
C15 C16 H16B 108.9 . .
H16A C16 H16B 107.7 . .
C3 C17 H17A 109.5 . .
C3 C17 H17B 109.5 . .
H17A C17 H17B 109.5 . .
C3 C17 H17C 109.5 . .
H17A C17 H17C 109.5 . .
H17B C17 H17C 109.5 . .
C4 C18 H18A 109.5 . .
C4 C18 H18B 109.5 . .
H18A C18 H18B 109.5 . .
C4 C18 H18C 109.5 . .
H18A C18 H18C 109.5 . .
H18B C18 H18C 109.5 . .
C12 C19 H19A 109.5 . .
C12 C19 H19B 109.5 . .
H19A C19 H19B 109.5 . .
C12 C19 H19C 109.5 . .
H19A C19 H19C 109.5 . .
H19B C19 H19C 109.5 . .
C13 C20 H20A 109.5 . .
C13 C20 H20B 109.5 . .
H20A C20 H20B 109.5 . .
C13 C20 H20C 109.5 . .
H20A C20 H20C 109.5 . .
H20B C20 H20C 109.5 . .
N2 C21 H21A 109.5 . .
N2 C21 H21B 109.5 . .
H21A C21 H21B 109.5 . .
N2 C21 H21C 109.5 . .
H21A C21 H21C 109.5 . .
H21B C21 H21C 109.5 . .
C8 N1 C7 113.83(17) . .
C8 N1 Ti1 112.71(13) . .
C7 N1 Ti1 112.06(13) . .
C8 N1 H1N 109(2) . .
C7 N1 H1N 105.7(19) . .
Ti1 N1 H1N 102.5(19) . .
C21 N2 C16 109.38(18) . .
C21 N2 C9 110.06(18) . .
C16 N2 C9 106.90(17) . .
C21 N2 Ti1 114.81(14) . .
C16 N2 Ti1 109.67(13) . .
C9 N2 Ti1 105.68(13) . .
Ti1 O1 Ti1 97.41(7) . 2_666
C1 O2 Ti1 138.40(14) . .
C10 O3 Ti1 138.05(15) . .
O1 Ti1 O3 101.82(7) . .
O1 Ti1 O2 101.93(7) . .
O3 Ti1 O2 99.48(7) . .
O1 Ti1 O1 82.59(7) . 2_666
O3 Ti1 O1 95.42(7) . 2_666
O2 Ti1 O1 163.12(7) . 2_666
O1 Ti1 N1 94.87(7) . .
O3 Ti1 N1 162.33(7) . .
O2 Ti1 N1 82.50(7) . .
O1 Ti1 N1 80.91(7) 2_666 .
O1 Ti1 N2 164.37(7) . .
O3 Ti1 N2 84.92(7) . .
O2 Ti1 N2 90.68(7) . .
O1 Ti1 N2 82.75(6) 2_666 .
N1 Ti1 N2 77.48(7) . .
O1 Ti1 Ti1 43.68(5) . 2_666
O3 Ti1 Ti1 101.27(5) . 2_666
O2 Ti1 Ti1 142.88(5) . 2_666
O1 Ti1 Ti1 38.90(4) 2_666 2_666
N1 Ti1 Ti1 86.78(5) . 2_666
N2 Ti1 Ti1 121.47(5) . 2_666
C25 O4 C22 108.2(10) . .
O4 C22 C23 105.2(9) . .
O4 C22 H22A 110.7 . .
C23 C22 H22A 110.7 . .
O4 C22 H22B 110.7 . .
C23 C22 H22B 110.7 . .
H22A C22 H22B 108.8 . .
C24 C23 C22 105.1(8) . .
C24 C23 H23A 110.7 . .
C22 C23 H23A 110.7 . .
C24 C23 H23B 110.7 . .
C22 C23 H23B 110.7 . .
H23A C23 H23B 108.8 . .
C25 C24 C23 106.3(8) . .
C25 C24 H24A 110.5 . .
C23 C24 H24A 110.5 . .
C25 C24 H24B 110.5 . .
C23 C24 H24B 110.5 . .
H24A C24 H24B 108.7 . .
O4 C25 C24 106.0(10) . .
O4 C25 H25A 110.5 . .
C24 C25 H25A 110.5 . .
O4 C25 H25B 110.5 . .
C24 C25 H25B 110.5 . .
H25A C25 H25B 108.7 . .

loop_
_geom_bond_atom_site_label_1
_geom_bond_atom_site_label_2
_geom_bond_distance
_geom_bond_site_symmetry_2
C1 O2 1.343(3) .
C1 C6 1.401(3) .
C1 C2 1.405(3) .
C2 C3 1.397(3) .
C2 H2 0.9300 .
C3 C4 1.401(4) .
C3 C17 1.509(3) .
C4 C5 1.394(4) .
C4 C18 1.513(3) .
C5 C6 1.396(3) .
C5 H5 0.9300 .
C6 C7 1.504(3) .
C7 N1 1.488(3) .
C7 H7A 0.9700 .
C7 H7B 0.9700 .
C8 N1 1.483(3) .
C8 C9 1.510(3) .
C8 H8A 0.9700 .
C8 H8B 0.9700 .
C9 N2 1.495(3) .
C9 H9A 0.9700 .
C9 H9B 0.9700 .
C10 O3 1.350(3) .
C10 C11 1.386(3) .
C10 C15 1.416(3) .
C11 C12 1.390(3) .
C11 H11 0.9300 .
C12 C13 1.398(4) .
C12 C19 1.505(4) .
C13 C14 1.392(4) .
C13 C20 1.515(4) .
C14 C15 1.401(3) .
C14 H14 0.9300 .
C15 C16 1.514(3) .
C16 N2 1.490(3) .
C16 H16A 0.9700 .
C16 H16B 0.9700 .
C17 H17A 0.9600 .
C17 H17B 0.9600 .
C17 H17C 0.9600 .
C18 H18A 0.9600 .
C18 H18B 0.9600 .
C18 H18C 0.9600 .
C19 H19A 0.9600 .
C19 H19B 0.9600 .
C19 H19C 0.9600 .
C20 H20A 0.9600 .
C20 H20B 0.9600 .
C20 H20C 0.9600 .
C21 N2 1.476(3) .
C21 H21A 0.9600 .
C21 H21B 0.9600 .
C21 H21C 0.9600 .
N1 Ti1 2.2227(18) .
N1 H1N 0.87(3) .
N2 Ti1 2.3322(18) .
O1 Ti1 1.7817(14) .
O1 Ti1 1.9594(15) 2_666
O2 Ti1 1.9093(15) .
O3 Ti1 1.8880(16) .
Ti1 O1 1.9594(15) 2_666
Ti1 Ti1 2.8133(7) 2_666
O4 C25 1.345(15) .
O4 C22 1.376(15) .
C22 C23 1.436(13) .
C22 H22A 0.9700 .
C22 H22B 0.9700 .
C23 C24 1.413(11) .
C23 H23A 0.9700 .
C23 H23B 0.9700 .
C24 C25 1.368(12) .
C24 H24A 0.9700 .
C24 H24B 0.9700 .
C25 H25A 0.9700 .
C25 H25B 0.9700 .
